data_4079356
loop_
_publ_author_name
'Zhang, Pengrong'
'Berg, David J.'
'Mitchell, Reginald H.'
'Oliver, Allen'
'Patrick, Brian'

_publ_section_title
;
 Platinum Complexes of Alkynyl-Substituted Dimethyldihydropyrenes
;
_journal_issue 23
_journal_name_full Organometallics
_journal_page_first 8121
_journal_paper_doi 10.1021/om3007008
_journal_volume 31
_journal_year 2012
_chemical_formula_moiety 'C106 H100 O2 P2 Pt, 2(C H2 Cl2)'
_chemical_formula_sum 'C108 H104 Cl4 O2 P2 Pt'
_chemical_formula_weight 1832.74
_chemical_name_common 'C106 H100 O2 P2 Pt, 2(C H2 Cl2)'
_chemical_name_systematic
; 
 ? 
;
_space_group_IT_number 2
_symmetry_cell_setting triclinic
_symmetry_space_group_name_Hall '-P 1'
_symmetry_space_group_name_H-M 'P -1'
_atom_sites_solution_hydrogens geom
_atom_sites_solution_primary direct
_atom_sites_solution_secondary difmap
_audit_creation_method SHELXL-97
_cell_angle_alpha 76.936(1)
_cell_angle_beta 77.888(2)
_cell_angle_gamma 68.018(1)
_cell_formula_units_Z 1
_cell_length_a 9.5461(3)
_cell_length_b 12.4694(5)
_cell_length_c 21.4334(8)
_cell_measurement_reflns_used 9856
_cell_measurement_temperature 90(2)
_cell_measurement_theta_max 25.95
_cell_measurement_theta_min 2.34
_cell_volume 2282.35(15)
_computing_cell_refinement 'SAINT+  v. 7.23a (Bruker, 2006)'
_computing_data_collection 'SMART v. 5.632 (Bruker, 2006)'
_computing_data_reduction 'SAINT+  v. 7.23a (Bruker, 2006)'
_computing_molecular_graphics 'XP, SHELXTL  v. 6.14 (Bruker, 2003)'
_computing_publication_material 'XCIF, SHELXTL, v. 6.14 (Bruker, 2003)'
_computing_structure_refinement 'XL, SHELXTL  v. 6.14 (Bruker, 2003)'
_computing_structure_solution 'XS, SHELXTL  v. 6.14 (Bruker, 2003)'
_diffrn_ambient_temperature 90(2)
_diffrn_detector_area_resol_mean 8.3
_diffrn_measured_fraction_theta_full 1.000
_diffrn_measured_fraction_theta_max 1.000
_diffrn_measurement_device_type 'Bruker/Siemens SMART APEX'
_diffrn_measurement_method '\w scans'
_diffrn_radiation_monochromator graphite
_diffrn_radiation_source 'normal-focus sealed tube'
_diffrn_radiation_type MoK\a
_diffrn_radiation_wavelength 0.71073
_diffrn_reflns_av_R_equivalents 0.0355
_diffrn_reflns_av_sigmaI/netI 0.0387
_diffrn_reflns_limit_h_max 11
_diffrn_reflns_limit_h_min -11
_diffrn_reflns_limit_k_max 14
_diffrn_reflns_limit_k_min -14
_diffrn_reflns_limit_l_max 25
_diffrn_reflns_limit_l_min -25
_diffrn_reflns_number 26731
_diffrn_reflns_theta_full 25.25
_diffrn_reflns_theta_max 25.25
_diffrn_reflns_theta_min 1.78
_exptl_absorpt_coefficient_mu 1.740
_exptl_absorpt_correction_T_max 0.9181
_exptl_absorpt_correction_T_min 0.6509
_exptl_absorpt_correction_type multi-scan
_exptl_absorpt_process_details 'SADABS-2004/1 (Bruker, 2004)'
_exptl_crystal_colour orange
_exptl_crystal_density_diffrn 1.333
_exptl_crystal_density_method 'not measured'
_exptl_crystal_description plate
_exptl_crystal_F_000 944
_exptl_crystal_size_max 0.27
_exptl_crystal_size_mid 0.10
_exptl_crystal_size_min 0.05
_refine_diff_density_max 1.240
_refine_diff_density_min -1.436
_refine_diff_density_rms 0.109
_refine_ls_extinction_method none
_refine_ls_goodness_of_fit_ref 1.053
_refine_ls_hydrogen_treatment constr
_refine_ls_matrix_type full
_refine_ls_number_parameters 537
_refine_ls_number_reflns 8251
_refine_ls_number_restraints 0
_refine_ls_restrained_S_all 1.053
_refine_ls_R_factor_all 0.0412
_refine_ls_R_factor_gt 0.0406
_refine_ls_shift/su_max 0.000
_refine_ls_shift/su_mean 0.000
_refine_ls_structure_factor_coef Fsqd
_refine_ls_weighting_details 'calc w=1/[\s^2^(Fo^2^)+(0.0704P)^2^+2.6906P] where P=(Fo^2^+2Fc^2^)/3'
_refine_ls_weighting_scheme calc
_refine_ls_wR_factor_gt 0.1083
_refine_ls_wR_factor_ref 0.1088
_reflns_number_gt 8158
_reflns_number_total 8251
_reflns_threshold_expression I>2\s(I)
_cod_data_source_file om3007008_si_006.cif
_cod_data_source_block bt1170
_cod_original_cell_volume 2282.35(14)
_cod_original_sg_symbol_H-M P-1
_cod_database_code 4079356

loop_
_symmetry_equiv_pos_as_xyz
'x, y, z'
'-x, -y, -z'

loop_
_atom_site_label
_atom_site_type_symbol
_atom_site_fract_x
_atom_site_fract_y
_atom_site_fract_z
_atom_site_U_iso_or_equiv
_atom_site_adp_type
_atom_site_occupancy
_atom_site_symmetry_multiplicity
_atom_site_calc_flag
_atom_site_refinement_flags
_atom_site_disorder_assembly
_atom_site_disorder_group
C1 C 0.0819(4) 0.4630(3) 0.0836(2) 0.0261(8) Uani 1 1 d . . .
C2 C 0.1197(5) 0.4414(4) 0.1367(2) 0.0306(9) Uani 1 1 d . . .
C3 C 0.1609(5) 0.4028(4) 0.2006(2) 0.0331(9) Uani 1 1 d . A .
C4 C 0.1865(6) 0.2827(4) 0.2292(2) 0.0377(10) Uani 1 1 d . . .
C5 C 0.1638(5) 0.2042(4) 0.2003(2) 0.0364(10) Uani 1 1 d . A .
H5A H 0.1325 0.2298 0.1586 0.044 Uiso 1 1 calc R . .
C6 C 0.1851(6) 0.0864(4) 0.2300(2) 0.0427(11) Uani 1 1 d . . .
C7 C 0.2286(7) 0.0483(4) 0.2912(2) 0.0459(12) Uani 1 1 d . A .
H7A H 0.2431 -0.0310 0.3104 0.055 Uiso 1 1 calc R . .
C8 C 0.2523(7) 0.1205(5) 0.3263(2) 0.0503(13) Uani 1 1 d . . .
C9 C 0.2859(7) 0.0892(5) 0.3901(2) 0.0502(13) Uani 1 1 d . A .
C10 C 0.2947(7) 0.1725(5) 0.4230(3) 0.0518(13) Uani 1 1 d . . .
H10A H 0.3238 0.1469 0.4651 0.062 Uiso 1 1 calc R A .
C11 C 0.2629(6) 0.2883(4) 0.3967(2) 0.0447(12) Uani 1 1 d . A .
C12 C 0.2678(6) 0.3723(5) 0.4292(2) 0.0460(12) Uani 1 1 d . . .
H12A H 0.2913 0.3488 0.4722 0.055 Uiso 1 1 calc R A .
C13 C 0.2395(6) 0.4887(5) 0.4007(2) 0.0432(11) Uani 1 1 d . A .
C14 C 0.2112(6) 0.5235(4) 0.3355(2) 0.0391(10) Uani 1 1 d . . .
H14A H 0.1988 0.6021 0.3155 0.047 Uiso 1 1 calc R A .
C15 C 0.2006(5) 0.4480(4) 0.2996(2) 0.0362(10) Uani 1 1 d . A .
C16 C 0.1737(6) 0.4797(4) 0.2353(2) 0.0384(10) Uani 1 1 d . . .
H16A H 0.1637 0.5575 0.2143 0.046 Uiso 1 1 calc R A .
C21 C 0.1548(6) 0.0067(4) 0.1935(2) 0.0441(12) Uani 1 1 d . A .
C22 C -0.0104(8) 0.0618(6) 0.1776(4) 0.0705(18) Uani 1 1 d . . .
H22A H -0.0245 0.1388 0.1506 0.106 Uiso 1 1 calc R A .
H22B H -0.0818 0.0708 0.2179 0.106 Uiso 1 1 calc R . .
H22C H -0.0299 0.0108 0.1543 0.106 Uiso 1 1 calc R . .
C23 C 0.2655(8) -0.0053(6) 0.1309(3) 0.0615(16) Uani 1 1 d . . .
H23A H 0.3704 -0.0403 0.1409 0.092 Uiso 1 1 calc R A .
H23B H 0.2509 0.0723 0.1044 0.092 Uiso 1 1 calc R . .
H23C H 0.2464 -0.0557 0.1070 0.092 Uiso 1 1 calc R . .
C24 C 0.1764(11) -0.1170(6) 0.2327(3) 0.079(2) Uani 1 1 d . . .
H24A H 0.2797 -0.1523 0.2445 0.118 Uiso 1 1 calc R A .
H24B H 0.1613 -0.1658 0.2064 0.118 Uiso 1 1 calc R . .
H24C H 0.1017 -0.1116 0.2720 0.118 Uiso 1 1 calc R . .
C25 C 0.2438(7) 0.5790(5) 0.4371(3) 0.0480(12) Uani 1 1 d . . .
C26 C 0.3665(11) 0.6262(8) 0.4034(3) 0.086(2) Uani 1 1 d . A .
H26A H 0.3455 0.6643 0.3595 0.128 Uiso 1 1 calc R . .
H26B H 0.4648 0.5620 0.4015 0.128 Uiso 1 1 calc R . .
H26C H 0.3701 0.6836 0.4272 0.128 Uiso 1 1 calc R . .
C27 C 0.0896(10) 0.6738(7) 0.4431(4) 0.094(3) Uani 1 1 d . A .
H27A H 0.0671 0.7171 0.4001 0.141 Uiso 1 1 calc R . .
H27B H 0.0898 0.7276 0.4701 0.141 Uiso 1 1 calc R . .
H27C H 0.0117 0.6383 0.4631 0.141 Uiso 1 1 calc R . .
C28 C 0.2769(10) 0.5252(6) 0.5071(3) 0.0721(19) Uani 1 1 d . A .
H28A H 0.3750 0.4607 0.5064 0.108 Uiso 1 1 calc R . .
H28B H 0.1958 0.4953 0.5308 0.108 Uiso 1 1 calc R . .
H28C H 0.2807 0.5854 0.5286 0.108 Uiso 1 1 calc R . .
C29 C 0.3220(7) -0.0343(5) 0.4245(3) 0.0564(14) Uani 1 1 d . . .
C30 C 0.2697(7) -0.0574(5) 0.4953(3) 0.0514(13) Uani 1 1 d . A .
C31 C 0.1418(8) 0.0202(5) 0.5261(3) 0.0624(16) Uani 1 1 d . . .
H31A H 0.0853 0.0923 0.5024 0.075 Uiso 1 1 calc R A .
C32 C 0.0978(10) -0.0082(6) 0.5912(3) 0.081(2) Uani 1 1 d . A .
H32A H 0.0141 0.0468 0.6128 0.097 Uiso 1 1 calc R . .
C33 C 0.1714(11) -0.1130(7) 0.6248(3) 0.083(2) Uani 1 1 d . . .
H33A H 0.1356 -0.1325 0.6692 0.099 Uiso 1 1 calc R A .
C34 C 0.2958(10) -0.1906(6) 0.5959(3) 0.078(2) Uani 1 1 d . A .
H34A H 0.3476 -0.2635 0.6204 0.094 Uiso 1 1 calc R . .
C35 C 0.3483(8) -0.1648(5) 0.5309(3) 0.0598(15) Uani 1 1 d . . .
H35A H 0.4362 -0.2191 0.5108 0.072 Uiso 1 1 calc R A .
C36 C -0.2691(5) 0.5606(4) 0.1369(2) 0.0304(9) Uani 1 1 d . . .
C37 C -0.3399(7) 0.6368(5) 0.1811(3) 0.0530(14) Uani 1 1 d . . .
H37A H -0.3607 0.7186 0.1677 0.064 Uiso 1 1 calc R . .
C38 C -0.3806(9) 0.5934(6) 0.2451(3) 0.083(3) Uani 1 1 d . . .
H38A H -0.4278 0.6457 0.2756 0.099 Uiso 1 1 calc R . .
C39 C -0.3530(8) 0.4753(5) 0.2649(3) 0.0687(19) Uani 1 1 d . . .
H39A H -0.3843 0.4466 0.3085 0.082 Uiso 1 1 calc R . .
C40 C -0.2799(6) 0.3985(4) 0.2213(3) 0.0482(13) Uani 1 1 d . . .
H40A H -0.2592 0.3167 0.2350 0.058 Uiso 1 1 calc R . .
C41 C -0.2369(5) 0.4416(4) 0.1574(2) 0.0346(10) Uani 1 1 d . . .
H41A H -0.1850 0.3888 0.1275 0.042 Uiso 1 1 calc R . .
C42 C -0.2168(4) 0.7596(3) 0.04963(19) 0.0258(8) Uani 1 1 d . . .
C43 C -0.3453(5) 0.8596(4) 0.0493(2) 0.0283(9) Uani 1 1 d . . .
H43A H -0.4417 0.8547 0.0483 0.034 Uiso 1 1 calc R . .
C44 C -0.3342(5) 0.9673(4) 0.0505(2) 0.0323(9) Uani 1 1 d . . .
H44A H -0.4227 1.0357 0.0502 0.039 Uiso 1 1 calc R . .
C45 C -0.1938(5) 0.9743(4) 0.0521(2) 0.0362(10) Uani 1 1 d . . .
H45A H -0.1860 1.0477 0.0529 0.043 Uiso 1 1 calc R . .
C46 C -0.0650(5) 0.8751(4) 0.0525(2) 0.0388(11) Uani 1 1 d . . .
H46A H 0.0312 0.8802 0.0536 0.047 Uiso 1 1 calc R . .
C47 C -0.0762(5) 0.7680(4) 0.0512(2) 0.0340(10) Uani 1 1 d . . .
H47A H 0.0127 0.6998 0.0514 0.041 Uiso 1 1 calc R . .
C48 C -0.4015(4) 0.6456(3) 0.0201(2) 0.0275(9) Uani 1 1 d . . .
C49 C -0.4202(5) 0.7061(4) -0.0422(2) 0.0316(9) Uani 1 1 d . . .
H49A H -0.3419 0.7330 -0.0677 0.038 Uiso 1 1 calc R . .
C50 C -0.5535(5) 0.7279(4) -0.0676(3) 0.0375(10) Uani 1 1 d . . .
H50A H -0.5662 0.7695 -0.1102 0.045 Uiso 1 1 calc R . .
C51 C -0.6663(5) 0.6882(4) -0.0304(3) 0.0429(12) Uani 1 1 d . . .
H51A H -0.7570 0.7029 -0.0475 0.052 Uiso 1 1 calc R . .
C52 C -0.6491(5) 0.6278(4) 0.0312(3) 0.0440(12) Uani 1 1 d . . .
H52A H -0.7275 0.6008 0.0563 0.053 Uiso 1 1 calc R . .
C53 C -0.5176(5) 0.6062(4) 0.0567(3) 0.0366(10) Uani 1 1 d . . .
H53A H -0.5062 0.5645 0.0993 0.044 Uiso 1 1 calc R . .
C54 C 0.3062(12) 0.1151(11) 0.6995(5) 0.128(4) Uani 1 1 d . . .
H54A H 0.4074 0.1114 0.6747 0.154 Uiso 1 1 calc R . .
H54B H 0.2745 0.0565 0.6872 0.154 Uiso 1 1 calc R . .
C17A C 0.1900(10) 0.3313(6) 0.3341(3) 0.0388(17) Uiso 0.757(12) 1 d P A 1
C18A C 0.0177(8) 0.3491(7) 0.3543(4) 0.0453(18) Uiso 0.757(12) 1 d P A 1
H18A H -0.0335 0.3753 0.3156 0.068 Uiso 0.757(12) 1 calc PR A 1
H18B H -0.0281 0.4083 0.3828 0.068 Uiso 0.757(12) 1 calc PR A 1
H18C H 0.0059 0.2748 0.3772 0.068 Uiso 0.757(12) 1 calc PR A 1
C19A C 0.2669(8) 0.2383(5) 0.2899(3) 0.0358(16) Uiso 0.757(12) 1 d P A 1
C20A C 0.4389(7) 0.2190(6) 0.2684(3) 0.0400(17) Uiso 0.757(12) 1 d P A 1
H20A H 0.4513 0.2927 0.2448 0.060 Uiso 0.757(12) 1 calc PR A 1
H20B H 0.4825 0.1592 0.2402 0.060 Uiso 0.757(12) 1 calc PR A 1
H20C H 0.4918 0.1930 0.3066 0.060 Uiso 0.757(12) 1 calc PR A 1
C17B C 0.264(3) 0.3146(16) 0.3241(9) 0.030(5) Uiso 0.243(12) 1 d P A 2
C18B C 0.431(2) 0.274(2) 0.2888(11) 0.046(6) Uiso 0.243(12) 1 d P A 2
H18D H 0.4298 0.2853 0.2422 0.069 Uiso 0.243(12) 1 calc PR A 2
H18E H 0.4825 0.1912 0.3048 0.069 Uiso 0.243(12) 1 calc PR A 2
H18F H 0.4858 0.3208 0.2974 0.069 Uiso 0.243(12) 1 calc PR A 2
C19B C 0.174(2) 0.2561(17) 0.3048(9) 0.035(5) Uiso 0.243(12) 1 d P A 2
C20B C -0.003(3) 0.303(2) 0.3398(11) 0.047(6) Uiso 0.243(12) 1 d P A 2
H20D H -0.0390 0.3885 0.3359 0.070 Uiso 0.243(12) 1 calc PR A 2
H20E H -0.0088 0.2678 0.3856 0.070 Uiso 0.243(12) 1 calc PR A 2
H20F H -0.0675 0.2806 0.3187 0.070 Uiso 0.243(12) 1 calc PR A 2
Cl1 Cl 0.3180(3) 0.0829(3) 0.78338(12) 0.1133(8) Uani 1 1 d . . .
Cl2 Cl 0.1778(5) 0.2506(4) 0.6821(3) 0.205(2) Uani 1 1 d . . .
O1 O 0.3955(6) -0.1188(4) 0.3959(2) 0.0785(14) Uani 1 1 d . A .
P1 P -0.22548(11) 0.61532(8) 0.05143(5) 0.0237(2) Uani 1 1 d . . .
Pt1 Pt 0.0000 0.5000 0.0000 0.02346(9) Uani 1 2 d S . .

loop_
_atom_site_aniso_label
_atom_site_aniso_U_11
_atom_site_aniso_U_22
_atom_site_aniso_U_33
_atom_site_aniso_U_23
_atom_site_aniso_U_13
_atom_site_aniso_U_12
C1 0.0173(18) 0.0207(19) 0.039(2) -0.0077(17) -0.0012(16) -0.0047(15)
C2 0.027(2) 0.023(2) 0.041(3) -0.0060(18) -0.0029(18) -0.0080(17)
C3 0.032(2) 0.030(2) 0.038(2) -0.0058(18) -0.0052(18) -0.0120(19)
C4 0.047(3) 0.034(2) 0.035(2) -0.0030(19) -0.007(2) -0.018(2)
C5 0.041(3) 0.035(2) 0.036(2) -0.0035(19) -0.0043(19) -0.017(2)
C6 0.054(3) 0.038(3) 0.039(3) -0.009(2) 0.001(2) -0.021(2)
C7 0.068(3) 0.031(2) 0.040(3) -0.004(2) -0.002(2) -0.023(2)
C8 0.075(4) 0.038(3) 0.038(3) -0.002(2) -0.006(3) -0.022(3)
C9 0.072(4) 0.037(3) 0.038(3) 0.001(2) -0.006(2) -0.020(3)
C10 0.078(4) 0.043(3) 0.036(3) 0.001(2) -0.016(3) -0.023(3)
C11 0.059(3) 0.041(3) 0.036(3) -0.007(2) -0.008(2) -0.018(2)
C12 0.061(3) 0.048(3) 0.033(2) -0.007(2) -0.007(2) -0.022(3)
C13 0.046(3) 0.045(3) 0.043(3) -0.015(2) -0.005(2) -0.016(2)
C14 0.044(3) 0.031(2) 0.042(3) -0.007(2) -0.010(2) -0.010(2)
C15 0.039(2) 0.032(2) 0.040(2) -0.0058(19) -0.008(2) -0.013(2)
C16 0.045(3) 0.026(2) 0.044(3) -0.0017(19) -0.013(2) -0.011(2)
C21 0.059(3) 0.040(3) 0.040(3) -0.014(2) 0.005(2) -0.026(2)
C22 0.068(4) 0.070(4) 0.092(5) -0.038(4) -0.004(4) -0.035(4)
C23 0.080(4) 0.060(4) 0.056(3) -0.024(3) 0.011(3) -0.039(3)
C24 0.142(7) 0.050(4) 0.061(4) -0.009(3) -0.010(4) -0.053(4)
C25 0.058(3) 0.047(3) 0.045(3) -0.013(2) -0.011(2) -0.019(3)
C26 0.132(7) 0.111(6) 0.053(4) -0.024(4) -0.002(4) -0.085(6)
C27 0.096(6) 0.078(5) 0.108(6) -0.057(5) -0.034(5) 0.006(4)
C28 0.116(6) 0.075(4) 0.047(3) -0.017(3) -0.009(3) -0.054(4)
C29 0.064(4) 0.045(3) 0.056(3) -0.006(3) -0.006(3) -0.017(3)
C30 0.063(4) 0.042(3) 0.047(3) 0.004(2) -0.016(3) -0.019(3)
C31 0.078(4) 0.046(3) 0.048(3) 0.002(3) -0.007(3) -0.012(3)
C32 0.116(6) 0.064(4) 0.047(4) -0.003(3) 0.001(4) -0.022(4)
C33 0.127(7) 0.066(4) 0.041(3) 0.010(3) -0.010(4) -0.029(5)
C34 0.119(6) 0.057(4) 0.052(4) 0.017(3) -0.039(4) -0.022(4)
C35 0.075(4) 0.047(3) 0.061(4) -0.004(3) -0.024(3) -0.020(3)
C36 0.023(2) 0.025(2) 0.037(2) 0.0019(17) -0.0014(17) -0.0064(17)
C37 0.067(4) 0.033(3) 0.043(3) -0.003(2) 0.011(3) -0.011(2)
C38 0.112(6) 0.046(3) 0.048(3) -0.003(3) 0.029(4) -0.005(4)
C39 0.076(4) 0.053(4) 0.047(3) 0.010(3) 0.018(3) -0.012(3)
C40 0.045(3) 0.031(2) 0.054(3) 0.011(2) 0.002(2) -0.010(2)
C41 0.027(2) 0.032(2) 0.040(2) 0.0000(19) -0.0011(18) -0.0107(18)
C42 0.024(2) 0.023(2) 0.030(2) -0.0043(16) -0.0019(16) -0.0096(16)
C43 0.027(2) 0.025(2) 0.032(2) -0.0052(17) -0.0064(17) -0.0063(17)
C44 0.033(2) 0.025(2) 0.037(2) -0.0049(17) -0.0078(18) -0.0059(18)
C45 0.042(3) 0.023(2) 0.045(3) -0.0065(18) -0.005(2) -0.0143(19)
C46 0.031(2) 0.031(2) 0.059(3) -0.012(2) -0.003(2) -0.0137(19)
C47 0.026(2) 0.027(2) 0.050(3) -0.0107(19) -0.0034(19) -0.0091(18)
C48 0.0178(18) 0.0197(19) 0.046(2) -0.0091(17) -0.0048(17) -0.0046(15)
C49 0.024(2) 0.023(2) 0.049(3) -0.0105(18) -0.0062(18) -0.0063(17)
C50 0.032(2) 0.027(2) 0.054(3) -0.015(2) -0.016(2) -0.0006(18)
C51 0.022(2) 0.031(2) 0.082(4) -0.022(2) -0.017(2) -0.0040(18)
C52 0.022(2) 0.028(2) 0.084(4) -0.010(2) -0.008(2) -0.0097(18)
C53 0.023(2) 0.024(2) 0.060(3) -0.003(2) -0.005(2) -0.0087(17)
C54 0.091(7) 0.152(10) 0.120(8) -0.006(7) -0.021(6) -0.022(7)
Cl1 0.132(2) 0.132(2) 0.0970(16) -0.0299(15) -0.0029(14) -0.0683(18)
Cl2 0.162(3) 0.185(4) 0.270(5) 0.025(4) -0.129(4) -0.045(3)
O1 0.106(4) 0.047(2) 0.063(3) -0.007(2) 0.007(3) -0.015(2)
P1 0.0187(5) 0.0189(5) 0.0328(5) -0.0031(4) -0.0028(4) -0.0066(4)
Pt1 0.01900(12) 0.01954(12) 0.03195(14) -0.00356(8) -0.00396(8) -0.00687(8)

loop_
_atom_type_symbol
_atom_type_description
_atom_type_scat_dispersion_real
_atom_type_scat_dispersion_imag
_atom_type_scat_source
C C 0.0033 0.0016 'International Tables Vol C Tables 4.2.6.8 and 6.1.1.4'
H H 0.0000 0.0000 'International Tables Vol C Tables 4.2.6.8 and 6.1.1.4'
Cl Cl 0.1484 0.1585 'International Tables Vol C Tables 4.2.6.8 and 6.1.1.4'
O O 0.0106 0.0060 'International Tables Vol C Tables 4.2.6.8 and 6.1.1.4'
P P 0.1023 0.0942 'International Tables Vol C Tables 4.2.6.8 and 6.1.1.4'
Pt Pt -1.7033 8.3905 'International Tables Vol C Tables 4.2.6.8 and 6.1.1.4'

loop_
_geom_angle_atom_site_label_1
_geom_angle_atom_site_label_2
_geom_angle_atom_site_label_3
_geom_angle
_geom_angle_site_symmetry_1
_geom_angle_site_symmetry_3
C2 C1 Pt1 174.6(3) . .
C1 C2 C3 173.1(4) . .
C16 C3 C2 121.4(4) . .
C16 C3 C4 120.0(4) . .
C2 C3 C4 118.7(4) . .
C5 C4 C3 123.3(4) . .
C5 C4 C19A 119.5(4) . .
C3 C4 C19A 116.5(4) . .
C5 C4 C19B 116.4(8) . .
C3 C4 C19B 115.7(8) . .
C4 C5 C6 122.8(4) . .
C4 C5 H5A 118.6 . .
C6 C5 H5A 118.6 . .
C7 C6 C5 119.2(4) . .
C7 C6 C21 122.4(4) . .
C5 C6 C21 118.4(4) . .
C6 C7 C8 123.4(5) . .
C6 C7 H7A 118.3 . .
C8 C7 H7A 118.3 . .
C7 C8 C9 125.8(5) . .
C7 C8 C19A 118.1(5) . .
C9 C8 C19A 115.4(5) . .
C7 C8 C19B 115.6(8) . .
C9 C8 C19B 114.1(8) . .
C8 C9 C10 121.1(5) . .
C8 C9 C29 121.4(5) . .
C10 C9 C29 117.4(5) . .
C11 C10 C9 122.7(5) . .
C11 C10 H10A 118.6 . .
C9 C10 H10A 118.6 . .
C10 C11 C12 123.4(5) . .
C10 C11 C17B 114.7(8) . .
C12 C11 C17B 120.0(8) . .
C10 C11 C17A 117.4(5) . .
C12 C11 C17A 118.2(5) . .
C13 C12 C11 122.3(5) . .
C13 C12 H12A 118.9 . .
C11 C12 H12A 118.9 . .
C12 C13 C14 119.2(4) . .
C12 C13 C25 121.5(5) . .
C14 C13 C25 119.3(5) . .
C15 C14 C13 122.9(4) . .
C15 C14 H14A 118.5 . .
C13 C14 H14A 118.5 . .
C14 C15 C16 124.1(4) . .
C14 C15 C17A 118.6(5) . .
C16 C15 C17A 116.4(4) . .
C14 C15 C17B 118.4(8) . .
C16 C15 C17B 115.4(8) . .
C3 C16 C15 123.0(4) . .
C3 C16 H16A 118.5 . .
C15 C16 H16A 118.5 . .
C23 C21 C6 108.9(4) . .
C23 C21 C24 108.2(5) . .
C6 C21 C24 112.6(5) . .
C23 C21 C22 109.4(5) . .
C6 C21 C22 109.4(4) . .
C24 C21 C22 108.3(5) . .
C21 C22 H22A 109.5 . .
C21 C22 H22B 109.5 . .
H22A C22 H22B 109.5 . .
C21 C22 H22C 109.5 . .
H22A C22 H22C 109.5 . .
H22B C22 H22C 109.5 . .
C21 C23 H23A 109.5 . .
C21 C23 H23B 109.5 . .
H23A C23 H23B 109.5 . .
C21 C23 H23C 109.5 . .
H23A C23 H23C 109.5 . .
H23B C23 H23C 109.5 . .
C21 C24 H24A 109.5 . .
C21 C24 H24B 109.5 . .
H24A C24 H24B 109.5 . .
C21 C24 H24C 109.5 . .
H24A C24 H24C 109.5 . .
H24B C24 H24C 109.5 . .
C26 C25 C27 112.3(6) . .
C26 C25 C13 109.5(5) . .
C27 C25 C13 109.6(5) . .
C26 C25 C28 107.8(5) . .
C27 C25 C28 105.7(6) . .
C13 C25 C28 111.9(5) . .
C25 C26 H26A 109.5 . .
C25 C26 H26B 109.5 . .
H26A C26 H26B 109.5 . .
C25 C26 H26C 109.5 . .
H26A C26 H26C 109.5 . .
H26B C26 H26C 109.5 . .
C25 C27 H27A 109.5 . .
C25 C27 H27B 109.5 . .
H27A C27 H27B 109.5 . .
C25 C27 H27C 109.5 . .
H27A C27 H27C 109.5 . .
H27B C27 H27C 109.5 . .
C25 C28 H28A 109.5 . .
C25 C28 H28B 109.5 . .
H28A C28 H28B 109.5 . .
C25 C28 H28C 109.5 . .
H28A C28 H28C 109.5 . .
H28B C28 H28C 109.5 . .
O1 C29 C30 118.8(5) . .
O1 C29 C9 121.7(5) . .
C30 C29 C9 119.5(5) . .
C31 C30 C35 119.2(5) . .
C31 C30 C29 122.5(5) . .
C35 C30 C29 118.2(6) . .
C32 C31 C30 119.4(6) . .
C32 C31 H31A 120.3 . .
C30 C31 H31A 120.3 . .
C33 C32 C31 121.1(7) . .
C33 C32 H32A 119.5 . .
C31 C32 H32A 119.5 . .
C32 C33 C34 120.7(7) . .
C32 C33 H33A 119.7 . .
C34 C33 H33A 119.7 . .
C33 C34 C35 120.6(6) . .
C33 C34 H34A 119.7 . .
C35 C34 H34A 119.7 . .
C34 C35 C30 119.0(6) . .
C34 C35 H35A 120.5 . .
C30 C35 H35A 120.5 . .
C41 C36 C37 119.5(4) . .
C41 C36 P1 119.4(3) . .
C37 C36 P1 121.0(3) . .
C36 C37 C38 119.8(5) . .
C36 C37 H37A 120.1 . .
C38 C37 H37A 120.1 . .
C39 C38 C37 120.5(6) . .
C39 C38 H38A 119.8 . .
C37 C38 H38A 119.8 . .
C38 C39 C40 120.1(5) . .
C38 C39 H39A 120.0 . .
C40 C39 H39A 120.0 . .
C39 C40 C41 119.6(5) . .
C39 C40 H40A 120.2 . .
C41 C40 H40A 120.2 . .
C36 C41 C40 120.5(4) . .
C36 C41 H41A 119.7 . .
C40 C41 H41A 119.7 . .
C43 C42 C47 119.2(4) . .
C43 C42 P1 122.4(3) . .
C47 C42 P1 118.4(3) . .
C42 C43 C44 120.4(4) . .
C42 C43 H43A 119.8 . .
C44 C43 H43A 119.8 . .
C45 C44 C43 119.8(4) . .
C45 C44 H44A 120.1 . .
C43 C44 H44A 120.1 . .
C46 C45 C44 120.2(4) . .
C46 C45 H45A 119.9 . .
C44 C45 H45A 119.9 . .
C45 C46 C47 119.9(4) . .
C45 C46 H46A 120.0 . .
C47 C46 H46A 120.0 . .
C46 C47 C42 120.5(4) . .
C46 C47 H47A 119.8 . .
C42 C47 H47A 119.8 . .
C49 C48 C53 118.9(4) . .
C49 C48 P1 119.7(3) . .
C53 C48 P1 121.4(3) . .
C48 C49 C50 120.5(4) . .
C48 C49 H49A 119.8 . .
C50 C49 H49A 119.8 . .
C51 C50 C49 119.4(5) . .
C51 C50 H50A 120.3 . .
C49 C50 H50A 120.3 . .
C52 C51 C50 120.8(4) . .
C52 C51 H51A 119.6 . .
C50 C51 H51A 119.6 . .
C51 C52 C53 120.1(5) . .
C51 C52 H52A 119.9 . .
C53 C52 H52A 119.9 . .
C52 C53 C48 120.3(5) . .
C52 C53 H53A 119.8 . .
C48 C53 H53A 119.8 . .
Cl2 C54 Cl1 109.2(7) . .
Cl2 C54 H54A 109.8 . .
Cl1 C54 H54A 109.8 . .
Cl2 C54 H54B 109.8 . .
Cl1 C54 H54B 109.8 . .
H54A C54 H54B 108.3 . .
C15 C17A C19A 110.5(5) . .
C15 C17A C11 112.7(5) . .
C19A C17A C11 108.7(6) . .
C15 C17A C18A 107.0(6) . .
C19A C17A C18A 111.3(6) . .
C11 C17A C18A 106.6(5) . .
C17A C19A C4 106.9(5) . .
C17A C19A C8 109.2(5) . .
C4 C19A C8 112.0(5) . .
C17A C19A C20A 112.7(6) . .
C4 C19A C20A 108.2(5) . .
C8 C19A C20A 107.8(5) . .
C19B C17B C11 110.7(15) . .
C19B C17B C15 109.6(15) . .
C11 C17B C15 111.6(12) . .
C19B C17B C18B 110.1(18) . .
C11 C17B C18B 110.3(15) . .
C15 C17B C18B 104.4(14) . .
C17B C18B H18D 109.5 . .
C17B C18B H18E 109.5 . .
H18D C18B H18E 109.5 . .
C17B C18B H18F 109.5 . .
H18D C18B H18F 109.5 . .
H18E C18B H18F 109.5 . .
C17B C19B C4 107.7(15) . .
C17B C19B C8 106.8(15) . .
C4 C19B C8 108.8(12) . .
C17B C19B C20B 109.8(18) . .
C4 C19B C20B 112.2(14) . .
C8 C19B C20B 111.4(15) . .
C19B C20B H20D 109.5 . .
C19B C20B H20E 109.5 . .
H20D C20B H20E 109.5 . .
C19B C20B H20F 109.5 . .
H20D C20B H20F 109.5 . .
H20E C20B H20F 109.5 . .
C48 P1 C42 104.47(18) . .
C48 P1 C36 103.0(2) . .
C42 P1 C36 104.76(19) . .
C48 P1 Pt1 118.51(14) . .
C42 P1 Pt1 109.94(13) . .
C36 P1 Pt1 114.78(14) . .
C1 Pt1 C1 180.0 . 2_565
C1 Pt1 P1 86.77(11) . .
C1 Pt1 P1 93.23(11) 2_565 .
C1 Pt1 P1 93.23(11) . 2_565
C1 Pt1 P1 86.77(11) 2_565 2_565
P1 Pt1 P1 180.00(6) . 2_565

loop_
_geom_bond_atom_site_label_1
_geom_bond_atom_site_label_2
_geom_bond_distance
_geom_bond_site_symmetry_2
C1 C2 1.208(6) .
C1 Pt1 1.994(4) .
C2 C3 1.431(6) .
C3 C16 1.392(6) .
C3 C4 1.433(6) .
C4 C5 1.370(6) .
C4 C19A 1.537(8) .
C4 C19B 1.566(19) .
C5 C6 1.418(7) .
C5 H5A 0.9500 .
C6 C7 1.386(7) .
C6 C21 1.530(7) .
C7 C8 1.399(7) .
C7 H7A 0.9500 .
C8 C9 1.406(7) .
C8 C19A 1.541(8) .
C8 C19B 1.57(2) .
C9 C10 1.415(8) .
C9 C29 1.493(8) .
C10 C11 1.368(7) .
C10 H10A 0.9500 .
C11 C12 1.402(7) .
C11 C17B 1.514(19) .
C11 C17A 1.536(8) .
C12 C13 1.388(7) .
C12 H12A 0.9500 .
C13 C14 1.418(7) .
C13 C25 1.525(7) .
C14 C15 1.386(7) .
C14 H14A 0.9500 .
C15 C16 1.395(7) .
C15 C17A 1.505(8) .
C15 C17B 1.547(19) .
C16 H16A 0.9500 .
C21 C23 1.523(7) .
C21 C24 1.542(8) .
C21 C22 1.544(9) .
C22 H22A 0.9800 .
C22 H22B 0.9800 .
C22 H22C 0.9800 .
C23 H23A 0.9800 .
C23 H23B 0.9800 .
C23 H23C 0.9800 .
C24 H24A 0.9800 .
C24 H24B 0.9800 .
C24 H24C 0.9800 .
C25 C26 1.486(9) .
C25 C27 1.505(9) .
C25 C28 1.545(8) .
C26 H26A 0.9800 .
C26 H26B 0.9800 .
C26 H26C 0.9800 .
C27 H27A 0.9800 .
C27 H27B 0.9800 .
C27 H27C 0.9800 .
C28 H28A 0.9800 .
C28 H28B 0.9800 .
C28 H28C 0.9800 .
C29 O1 1.240(7) .
C29 C30 1.492(8) .
C30 C31 1.388(9) .
C30 C35 1.402(8) .
C31 C32 1.375(9) .
C31 H31A 0.9500 .
C32 C33 1.349(10) .
C32 H32A 0.9500 .
C33 C34 1.354(11) .
C33 H33A 0.9500 .
C34 C35 1.385(9) .
C34 H34A 0.9500 .
C35 H35A 0.9500 .
C36 C41 1.383(6) .
C36 C37 1.383(7) .
C36 P1 1.824(4) .
C37 C38 1.387(8) .
C37 H37A 0.9500 .
C38 C39 1.375(9) .
C38 H38A 0.9500 .
C39 C40 1.381(8) .
C39 H39A 0.9500 .
C40 C41 1.390(7) .
C40 H40A 0.9500 .
C41 H41A 0.9500 .
C42 C43 1.383(6) .
C42 C47 1.393(6) .
C42 P1 1.823(4) .
C43 C44 1.392(6) .
C43 H43A 0.9500 .
C44 C45 1.383(6) .
C44 H44A 0.9500 .
C45 C46 1.379(7) .
C45 H45A 0.9500 .
C46 C47 1.386(6) .
C46 H46A 0.9500 .
C47 H47A 0.9500 .
C48 C49 1.387(6) .
C48 C53 1.398(6) .
C48 P1 1.817(4) .
C49 C50 1.399(6) .
C49 H49A 0.9500 .
C50 C51 1.379(7) .
C50 H50A 0.9500 .
C51 C52 1.373(8) .
C51 H51A 0.9500 .
C52 C53 1.384(7) .
C52 H52A 0.9500 .
C53 H53A 0.9500 .
C54 Cl2 1.690(12) .
C54 Cl1 1.769(11) .
C54 H54A 0.9900 .
C54 H54B 0.9900 .
C17A C19A 1.532(10) .
C17A C18A 1.554(11) .
C18A H18A 0.9800 .
C18A H18B 0.9800 .
C18A H18C 0.9800 .
C19A C20A 1.551(9) .
C20A H20A 0.9800 .
C20A H20B 0.9800 .
C20A H20C 0.9800 .
C17B C19B 1.48(3) .
C17B C18B 1.56(3) .
C18B H18D 0.9800 .
C18B H18E 0.9800 .
C18B H18F 0.9800 .
C19B C20B 1.64(3) .
C20B H20D 0.9800 .
C20B H20E 0.9800 .
C20B H20F 0.9800 .
P1 Pt1 2.3064(10) .
Pt1 C1 1.994(4) 2_565
Pt1 P1 2.3064(10) 2_565
